data_1517580
loop_
_publ_author_name
'Shi-Yao Yang'
'Hong-Bo Yuan'
'Xiao-Bin Xu'
'Rong-Bin Huang'

_publ_section_title
;
 Influential factors on assembly of first-row transition metal
 coordination polymers
;
_journal_name_full
;
Inorganica Chimica Acta
;
_journal_page_first 53
_journal_page_last 62
_journal_volume 403
_journal_year 2013
_chemical_formula_moiety 'C12 H13 Mn N O5'
_chemical_formula_sum 'C12 H13 Mn N O5'
_chemical_formula_weight 306.17
_space_group_IT_number 15
_symmetry_cell_setting monoclinic
_symmetry_space_group_name_Hall '-C 2yc'
_symmetry_space_group_name_H-M 'C 1 2/c 1'
_atom_sites_solution_hydrogens geom
_atom_sites_solution_primary direct
_atom_sites_solution_secondary difmap
_cell_angle_alpha 90.00
_cell_angle_beta 107.792(1)
_cell_angle_gamma 90.00
_cell_formula_units_Z 8
_cell_length_a 12.6006(8)
_cell_length_b 16.3414(10)
_cell_length_c 12.6527(8)
_cell_measurement_reflns_used 3474
_cell_measurement_temperature 297(2)
_cell_measurement_theta_max 27.4498
_cell_measurement_theta_min 2.3535
_cell_volume 2480.7(3)
_computing_cell_refinement 'SAINT (Bruker, 2001)'
_computing_data_collection 'SMART (Bruker, 2001)'
_computing_data_reduction 'SAINT (Bruker, 2001)'
_computing_molecular_graphics 'ORTEP-II (Johnson, 1976)'
_computing_publication_material 'SHELXL-97 (Sheldrick, 1997)'
_computing_structure_refinement 'SHELXL-97 (Sheldrick, 1997)'
_computing_structure_solution 'SHELXS-97 (Sheldrick, 1997)'
_diffrn_ambient_temperature 297(2)
_diffrn_measured_fraction_theta_full 0.995
_diffrn_measured_fraction_theta_max 0.941
_diffrn_measurement_device_type 'Bruker APEX area-detector diffractometer'
_diffrn_measurement_method '\f and \w scan'
_diffrn_radiation_monochromator graphite
_diffrn_radiation_source 'fine-focus sealed tube'
_diffrn_radiation_type MoK\a
_diffrn_radiation_wavelength 0.71073
_diffrn_reflns_av_R_equivalents 0.0271
_diffrn_reflns_av_sigmaI/netI 0.0303
_diffrn_reflns_limit_h_max 16
_diffrn_reflns_limit_h_min -16
_diffrn_reflns_limit_k_max 21
_diffrn_reflns_limit_k_min -21
_diffrn_reflns_limit_l_max 16
_diffrn_reflns_limit_l_min -16
_diffrn_reflns_number 9112
_diffrn_reflns_theta_full 27.00
_diffrn_reflns_theta_max 28.41
_diffrn_reflns_theta_min 2.11
_diffrn_standards_interval_count 0
_diffrn_standards_interval_time 0
_diffrn_standards_number 0
_exptl_absorpt_coefficient_mu 1.080
_exptl_absorpt_correction_T_max 0.8548
_exptl_absorpt_correction_T_min 0.6720
_exptl_absorpt_correction_type multi-scan
_exptl_absorpt_process_details 'SADABS (Bruker, 2002)'
_exptl_crystal_colour colorless
_exptl_crystal_density_diffrn 1.640
_exptl_crystal_density_method 'not measured'
_exptl_crystal_description prism
_exptl_crystal_F_000 1256
_exptl_crystal_size_max 0.40
_exptl_crystal_size_mid 0.15
_exptl_crystal_size_min 0.15
_refine_diff_density_max 0.542
_refine_diff_density_min -0.445
_refine_diff_density_rms 0.079
_refine_ls_extinction_method none
_refine_ls_goodness_of_fit_ref 1.197
_refine_ls_hydrogen_treatment constr
_refine_ls_matrix_type full
_refine_ls_number_parameters 197
_refine_ls_number_reflns 2928
_refine_ls_number_restraints 0
_refine_ls_restrained_S_all 1.197
_refine_ls_R_factor_all 0.0618
_refine_ls_R_factor_gt 0.0556
_refine_ls_shift/su_max 0.000
_refine_ls_shift/su_mean 0.000
_refine_ls_structure_factor_coef Fsqd
_refine_ls_weighting_details 'calc w=1/[\s^2^(Fo^2^)+(0.0464P)^2^+4.1895P] where P=(Fo^2^+2Fc^2^)/3'
_refine_ls_weighting_scheme calc
_refine_ls_wR_factor_gt 0.1161
_refine_ls_wR_factor_ref 0.1194
_reflns_number_gt 2677
_reflns_number_total 2928
_reflns_threshold_expression >2sigma(I)
_cod_data_source_file ICA-2013-403-53-62-1.cif
_cod_data_source_block '[Mn(ip)(dma)]n'
_cod_original_sg_symbol_Hall -C2yc
_cod_original_sg_symbol_H-M C2/c
_cod_database_code 1517580

loop_
_symmetry_equiv_pos_as_xyz
'x, y, z'
'-x, y, -z+1/2'
'x+1/2, y+1/2, z'
'-x+1/2, y+1/2, -z+1/2'
'-x, -y, -z'
'x, -y, z-1/2'
'-x+1/2, -y+1/2, -z'
'x+1/2, -y+1/2, z-1/2'

loop_
_atom_site_label
_atom_site_type_symbol
_atom_site_fract_x
_atom_site_fract_y
_atom_site_fract_z
_atom_site_U_iso_or_equiv
_atom_site_adp_type
_atom_site_occupancy
_atom_site_symmetry_multiplicity
_atom_site_calc_flag
_atom_site_refinement_flags
_atom_site_disorder_assembly
_atom_site_disorder_group
Mn1 Mn 0.42431(3) 0.19717(2) 0.09853(3) 0.02758(15) Uani 1 1 d . . .
O1 O 0.38616(17) 0.16656(12) 0.25000(19) 0.0389(5) Uani 1 1 d . A .
O2 O 0.48381(17) 0.08213(14) 0.37775(18) 0.0430(5) Uani 1 1 d . . .
O3 O 0.28756(19) -0.15575(15) 0.47552(19) 0.0509(6) Uani 1 1 d . . .
O4 O 0.11607(17) -0.18334(12) 0.3740(2) 0.0396(5) Uani 1 1 d . . .
C1 C 0.3031(2) 0.04001(17) 0.2711(2) 0.0309(6) Uani 1 1 d . A .
C2 C 0.2988(2) -0.02295(16) 0.3430(2) 0.0281(6) Uani 1 1 d . . .
H2A H 0.3561 -0.0290 0.4093 0.034 Uiso 1 1 calc R . .
C3 C 0.2101(2) -0.07695(16) 0.3168(2) 0.0279(5) Uani 1 1 d . . .
C4 C 0.1265(2) -0.06870(19) 0.2167(3) 0.0384(7) Uani 1 1 d . . .
H4A H 0.0671 -0.1052 0.1976 0.046 Uiso 1 1 calc R . .
C5 C 0.1317(3) -0.0063(2) 0.1457(3) 0.0471(8) Uani 1 1 d . . .
H5A H 0.0755 -0.0010 0.0785 0.057 Uiso 1 1 calc R . .
C6 C 0.2190(3) 0.0483(2) 0.1727(3) 0.0424(7) Uani 1 1 d . . .
H6A H 0.2210 0.0908 0.1245 0.051 Uiso 1 1 calc R . .
C7 C 0.3981(2) 0.09948(18) 0.3015(2) 0.0341(6) Uani 1 1 d . . .
C8 C 0.2048(2) -0.14428(16) 0.3952(2) 0.0287(6) Uani 1 1 d . . .
O5 O 0.5222(9) 0.2390(6) -0.0031(8) 0.0515(16) Uani 0.748(5) 1 d P A 1
C9 C 0.5695(4) 0.2120(3) -0.0709(4) 0.0406(11) Uani 0.748(5) 1 d P A 1
C10 C 0.5879(16) 0.1207(6) -0.0951(14) 0.078(2) Uani 0.748(5) 1 d P A 1
H10A H 0.5577 0.0863 -0.0498 0.117 Uiso 0.748(5) 1 calc PR A 1
H10B H 0.6662 0.1102 -0.0785 0.117 Uiso 0.748(5) 1 calc PR A 1
H10C H 0.5511 0.1091 -0.1720 0.117 Uiso 0.748(5) 1 calc PR A 1
C11 C 0.6781(16) 0.2484(8) -0.1961(16) 0.062(3) Uani 0.748(5) 1 d P A 1
H11A H 0.6565 0.1956 -0.2289 0.094 Uiso 0.748(5) 1 calc PR A 1
H11B H 0.7563 0.2481 -0.1560 0.094 Uiso 0.748(5) 1 calc PR A 1
H11C H 0.6632 0.2892 -0.2533 0.094 Uiso 0.748(5) 1 calc PR A 1
C12 C 0.6074(8) 0.3521(6) -0.0961(9) 0.081(3) Uani 0.748(5) 1 d P A 1
H12A H 0.5747 0.3576 -0.0372 0.121 Uiso 0.748(5) 1 calc PR A 1
H12B H 0.5618 0.3798 -0.1611 0.121 Uiso 0.748(5) 1 calc PR A 1
H12C H 0.6806 0.3759 -0.0736 0.121 Uiso 0.748(5) 1 calc PR A 1
N1 N 0.6154(3) 0.2668(3) -0.1207(3) 0.0474(10) Uani 0.748(5) 1 d P A 1
O5' O 0.504(3) 0.224(2) -0.024(3) 0.0515(16) Uani 0.252(5) 1 d P A 2
C9' C 0.5708(12) 0.2572(10) -0.0687(13) 0.0406(11) Uani 0.252(5) 1 d P A 2
C10' C 0.569(3) 0.3507(16) -0.089(3) 0.078(2) Uani 0.252(5) 1 d P A 2
H10D H 0.6065 0.3627 -0.1427 0.117 Uiso 0.252(5) 1 calc PR A 2
H10E H 0.6061 0.3781 -0.0206 0.117 Uiso 0.252(5) 1 calc PR A 2
H10F H 0.4932 0.3692 -0.1162 0.117 Uiso 0.252(5) 1 calc PR A 2
C11' C 0.690(5) 0.229(3) -0.184(6) 0.062(3) Uani 0.252(5) 1 d P A 2
H11D H 0.7191 0.2834 -0.1695 0.094 Uiso 0.252(5) 1 calc PR A 2
H11E H 0.6484 0.2240 -0.2615 0.094 Uiso 0.252(5) 1 calc PR A 2
H11F H 0.7506 0.1905 -0.1665 0.094 Uiso 0.252(5) 1 calc PR A 2
C12' C 0.581(5) 0.133(3) -0.094(5) 0.081(3) Uani 0.252(5) 1 d P A 2
H12D H 0.5012 0.1344 -0.1089 0.121 Uiso 0.252(5) 1 calc PR A 2
H12E H 0.6158 0.1195 -0.0178 0.121 Uiso 0.252(5) 1 calc PR A 2
H12F H 0.5990 0.0921 -0.1405 0.121 Uiso 0.252(5) 1 calc PR A 2
N1' N 0.6191(11) 0.2122(9) -0.1185(11) 0.0474(10) Uani 0.252(5) 1 d P A 2

loop_
_atom_site_aniso_label
_atom_site_aniso_U_11
_atom_site_aniso_U_22
_atom_site_aniso_U_33
_atom_site_aniso_U_23
_atom_site_aniso_U_13
_atom_site_aniso_U_12
Mn1 0.0253(2) 0.0255(2) 0.0337(2) -0.00009(17) 0.01161(16) 0.00704(15)
O1 0.0436(12) 0.0280(10) 0.0561(14) 0.0004(10) 0.0314(10) -0.0033(9)
O2 0.0371(11) 0.0463(13) 0.0434(12) -0.0009(10) 0.0091(9) -0.0213(10)
O3 0.0450(13) 0.0449(13) 0.0496(14) 0.0148(11) -0.0049(10) -0.0097(10)
O4 0.0304(10) 0.0266(10) 0.0620(14) 0.0060(9) 0.0143(10) -0.0063(8)
C1 0.0308(13) 0.0284(14) 0.0357(15) -0.0042(11) 0.0133(11) -0.0063(11)
C2 0.0246(12) 0.0284(14) 0.0300(13) -0.0010(11) 0.0065(10) -0.0042(10)
C3 0.0251(12) 0.0249(13) 0.0346(14) -0.0026(11) 0.0104(11) -0.0036(10)
C4 0.0282(14) 0.0399(17) 0.0428(16) -0.0011(13) 0.0045(12) -0.0098(12)
C5 0.0400(17) 0.053(2) 0.0365(16) 0.0081(15) -0.0054(13) -0.0087(14)
C6 0.0423(16) 0.0425(18) 0.0406(17) 0.0108(14) 0.0099(13) -0.0077(14)
C7 0.0374(15) 0.0320(15) 0.0398(16) -0.0077(12) 0.0218(13) -0.0106(12)
C8 0.0282(13) 0.0218(13) 0.0362(14) -0.0032(11) 0.0102(11) -0.0016(10)
O5 0.058(4) 0.056(5) 0.055(4) -0.001(3) 0.038(3) 0.002(3)
C9 0.0361(19) 0.045(3) 0.043(2) 0.004(2) 0.0155(17) 0.000(2)
C10 0.117(6) 0.037(4) 0.082(5) -0.005(4) 0.034(5) 0.004(4)
C11 0.061(6) 0.072(9) 0.071(6) 0.006(5) 0.045(5) -0.001(5)
C12 0.107(6) 0.059(4) 0.098(6) 0.005(3) 0.064(5) -0.006(4)
N1 0.0479(19) 0.050(3) 0.054(2) 0.002(2) 0.0289(17) -0.004(2)
O5' 0.058(4) 0.056(5) 0.055(4) -0.001(3) 0.038(3) 0.002(3)
C9' 0.0361(19) 0.045(3) 0.043(2) 0.004(2) 0.0155(17) 0.000(2)
C10' 0.117(6) 0.037(4) 0.082(5) -0.005(4) 0.034(5) 0.004(4)
C11' 0.061(6) 0.072(9) 0.071(6) 0.006(5) 0.045(5) -0.001(5)
C12' 0.107(6) 0.059(4) 0.098(6) 0.005(3) 0.064(5) -0.006(4)
N1' 0.0479(19) 0.050(3) 0.054(2) 0.002(2) 0.0289(17) -0.004(2)

loop_
_atom_type_symbol
_atom_type_description
_atom_type_scat_dispersion_real
_atom_type_scat_dispersion_imag
_atom_type_scat_source
C C 0.0033 0.0016 'International Tables Vol C Tables 4.2.6.8 and 6.1.1.4'
H H 0.0000 0.0000 'International Tables Vol C Tables 4.2.6.8 and 6.1.1.4'
N N 0.0061 0.0033 'International Tables Vol C Tables 4.2.6.8 and 6.1.1.4'
O O 0.0106 0.0060 'International Tables Vol C Tables 4.2.6.8 and 6.1.1.4'
Mn Mn 0.3368 0.7283 'International Tables Vol C Tables 4.2.6.8 and 6.1.1.4'

loop_
_geom_angle_atom_site_label_1
_geom_angle_atom_site_label_2
_geom_angle_atom_site_label_3
_geom_angle
_geom_angle_site_symmetry_1
_geom_angle_site_symmetry_3
O3 Mn1 O4 104.21(9) 6 4
O3 Mn1 O5' 89.3(8) 6 .
O4 Mn1 O5' 97.1(10) 4 .
O3 Mn1 O5 98.8(2) 6 .
O4 Mn1 O5 90.9(3) 4 .
O5' Mn1 O5 10.3(8) . .
O3 Mn1 O1 103.43(10) 6 .
O4 Mn1 O1 86.41(9) 4 .
O5' Mn1 O1 165.6(10) . .
O5 Mn1 O1 157.6(2) . .
O3 Mn1 O2 96.18(9) 6 2_655
O4 Mn1 O2 159.41(9) 4 2_655
O5' Mn1 O2 85.9(11) . 2_655
O5 Mn1 O2 88.8(3) . 2_655
O1 Mn1 O2 86.07(8) . 2_655
C7 O1 Mn1 129.27(19) . .
C7 O2 Mn1 102.08(18) . 2_655
C8 O3 Mn1 169.1(2) . 6_556
C8 O4 Mn1 134.26(19) . 4_545
C6 C1 C2 119.6(3) . .
C6 C1 C7 120.2(3) . .
C2 C1 C7 120.1(3) . .
C3 C2 C1 120.5(2) . .
C3 C2 H2A 119.8 . .
C1 C2 H2A 119.8 . .
C2 C3 C4 119.4(3) . .
C2 C3 C8 120.4(2) . .
C4 C3 C8 120.2(2) . .
C5 C4 C3 119.7(3) . .
C5 C4 H4A 120.1 . .
C3 C4 H4A 120.1 . .
C4 C5 C6 120.9(3) . .
C4 C5 H5A 119.6 . .
C6 C5 H5A 119.6 . .
C1 C6 C5 119.9(3) . .
C1 C6 H6A 120.1 . .
C5 C6 H6A 120.1 . .
O2 C7 O1 122.6(3) . .
O2 C7 C1 119.2(3) . .
O1 C7 C1 118.1(3) . .
O3 C8 O4 125.4(3) . .
O3 C8 C3 117.6(2) . .
O4 C8 C3 117.0(2) . .
C9 O5 Mn1 140.5(7) . .
O5 C9 N1 116.9(7) . .
O5 C9 C10 126.8(9) . .
N1 C9 C10 116.2(8) . .
C9 N1 C12 118.8(5) . .
C9 N1 C11 125.5(7) . .
C12 N1 C11 115.7(7) . .
C9' O5' Mn1 159(2) . .
N1' C9' O5' 118(2) . .
N1' C9' C10' 119.0(17) . .
O5' C9' C10' 121(2) . .
C9' C10' H10D 109.5 . .
C9' C10' H10E 109.5 . .
H10D C10' H10E 109.5 . .
C9' C10' H10F 109.5 . .
H10D C10' H10F 109.5 . .
H10E C10' H10F 109.5 . .
N1' C11' H11D 109.5 . .
N1' C11' H11E 109.5 . .
H11D C11' H11E 109.5 . .
N1' C11' H11F 109.5 . .
H11D C11' H11F 109.5 . .
H11E C11' H11F 109.5 . .
N1' C12' H12D 109.5 . .
N1' C12' H12E 109.5 . .
H12D C12' H12E 109.5 . .
N1' C12' H12F 109.5 . .
H12D C12' H12F 109.5 . .
H12E C12' H12F 109.5 . .
C9' N1' C11' 133(3) . .
C9' N1' C12' 100(2) . .
C11' N1' C12' 127(3) . .

loop_
_geom_bond_atom_site_label_1
_geom_bond_atom_site_label_2
_geom_bond_distance
_geom_bond_site_symmetry_2
Mn1 O3 2.052(2) 6
Mn1 O4 2.074(2) 4
Mn1 O5' 2.13(4) .
Mn1 O5 2.15(1) .
Mn1 O1 2.172(2) .
Mn1 O2 2.180(2) 2_655
O1 C7 1.261(4) .
O2 C7 1.241(4) .
O2 Mn1 2.180(2) 2_655
O3 C8 1.228(3) .
O3 Mn1 2.052(2) 6_556
O4 C8 1.243(3) .
O4 Mn1 2.074(2) 4_545
C1 C6 1.373(4) .
C1 C2 1.385(4) .
C1 C7 1.498(4) .
C2 C3 1.383(3) .
C2 H2A 0.9300 .
C3 C4 1.383(4) .
C3 C8 1.496(4) .
C4 C5 1.373(4) .
C4 H4A 0.9300 .
C5 C6 1.377(4) .
C5 H5A 0.9300 .
C6 H6A 0.9300 .
O5 C9 1.263(12) .
C9 N1 1.325(7) .
C9 C10 1.555(11) .
C10 H10A 0.9600 .
C10 H10B 0.9600 .
C10 H10C 0.9600 .
C11 N1 1.444(19) .
C11 H11A 0.9600 .
C11 H11B 0.9600 .
C11 H11C 0.9600 .
C12 N1 1.439(10) .
C12 H12A 0.9600 .
C12 H12B 0.9600 .
C12 H12C 0.9600 .
O5' C9' 1.28(4) .
C9' N1' 1.24(2) .
C9' C10' 1.55(3) .
C10' H10D 0.9600 .
C10' H10E 0.9600 .
C10' H10F 0.9600 .
C11' N1' 1.42(6) .
C11' H11D 0.9600 .
C11' H11E 0.9600 .
C11' H11F 0.9600 .
C12' N1' 1.45(5) .
C12' H12D 0.9600 .
C12' H12E 0.9600 .
C12' H12F 0.9600 .

loop_
_geom_torsion_atom_site_label_1
_geom_torsion_atom_site_label_2
_geom_torsion_atom_site_label_3
_geom_torsion_atom_site_label_4
_geom_torsion
_geom_torsion_site_symmetry_1
O3 Mn1 O1 C7 82.2(3) 6
O4 Mn1 O1 C7 -174.0(3) 4
O5' Mn1 O1 C7 -69(4) .
O5 Mn1 O1 C7 -90.4(8) .
O2 Mn1 O1 C7 -13.2(3) 2_655
C6 C1 C2 C3 -0.6(4) .
C7 C1 C2 C3 178.4(2) .
C1 C2 C3 C4 1.5(4) .
C1 C2 C3 C8 -179.2(2) .
C2 C3 C4 C5 -1.1(5) .
C8 C3 C4 C5 179.5(3) .
C3 C4 C5 C6 -0.1(5) .
C2 C1 C6 C5 -0.7(5) .
C7 C1 C6 C5 -179.6(3) .
C4 C5 C6 C1 1.0(6) .
Mn1 O2 C7 O1 7.5(3) 2_655
Mn1 O2 C7 C1 -170.6(2) 2_655
Mn1 O1 C7 O2 92.0(3) .
Mn1 O1 C7 C1 -89.9(3) .
C6 C1 C7 O2 -165.1(3) .
C2 C1 C7 O2 15.9(4) .
C6 C1 C7 O1 16.8(4) .
C2 C1 C7 O1 -162.2(3) .
Mn1 O3 C8 O4 56.8(14) 6_556
Mn1 O3 C8 C3 -124.2(11) 6_556
Mn1 O4 C8 O3 -31.6(5) 4_545
Mn1 O4 C8 C3 149.4(2) 4_545
C2 C3 C8 O3 -8.8(4) .
C4 C3 C8 O3 170.5(3) .
C2 C3 C8 O4 170.3(3) .
C4 C3 C8 O4 -10.4(4) .
O3 Mn1 O5 C9 -62.8(12) 6
O4 Mn1 O5 C9 -167.3(12) 4
O5' Mn1 O5 C9 -40(7) .
O1 Mn1 O5 C9 109.9(8) .
O2 Mn1 O5 C9 33.3(12) 2_655
Mn1 O5 C9 N1 174.8(8) .
Mn1 O5 C9 C10 -10.5(17) .
O5 C9 N1 C12 -0.8(9) .
C10 C9 N1 C12 -176.0(10) .
O5 C9 N1 C11 176.5(11) .
C10 C9 N1 C11 1.3(14) .
O3 Mn1 O5' C9' 157(9) 6
O4 Mn1 O5' C9' 53(9) 4
O5 Mn1 O5' C9' 0(2) .
O1 Mn1 O5' C9' -50(12) .
O2 Mn1 O5' C9' -106(9) 2_655
Mn1 O5' C9' N1' 135(8) .
Mn1 O5' C9' C10' -61(9) .
O5' C9' N1' C11' 174(4) .
C10' C9' N1' C11' 10(5) .
O5' C9' N1' C12' -4(4) .
C10' C9' N1' C12' -169(3) .
